data_7229021
loop_
_publ_author_name
'Kucherov, Fedor'
'Galkin, Konstantin'
'Gordeev, Evgeniy'
'Ananikov, Valentine'

_publ_section_title
;
 Efficient route for the construction of polycyclic systems from
 bioderived HMF
;
_journal_name_full 'Green Chem.'
_journal_paper_doi 10.1039/C7GC02211E
_journal_year 2017
_chemical_formula_moiety 'C10 H13 N O5'
_chemical_formula_sum 'C10 H13 N O5'
_chemical_formula_weight 227.21
_chemical_name_common bis(hydroxymethyl)norcantharimide
_chemical_name_systematic endo-4,7-bis(hydroxymethyl)hexahydro-1H-4,7-epoxyisoindole-1,3(2H)-dione
_space_group_crystal_system monoclinic
_space_group_IT_number 14
_space_group_name_Hall '-P 2ybc'
_space_group_name_H-M_alt 'P 1 21/c 1'
_symmetry_space_group_name_Hall '-P 2ybc'
_symmetry_space_group_name_H-M 'P 1 21/c 1'
_atom_sites_solution_hydrogens mixed
_atom_sites_solution_primary difmap
_atom_sites_solution_secondary difmap
_audit_creation_method SHELXL-2014/6
_audit_update_record
;
2017-06-22 deposited with the CCDC.
2017-08-28 downloaded from the CCDC.
;
_cell_angle_alpha 90
_cell_angle_beta 95.45(3)
_cell_angle_gamma 90
_cell_formula_units_Z 4
_cell_length_a 11.602(2)
_cell_length_b 7.6108(15)
_cell_length_c 11.152(2)
_cell_measurement_reflns_used 600
_cell_measurement_temperature 100(2)
_cell_measurement_theta_max 34.0
_cell_measurement_theta_min 4.4
_cell_volume 980.3(3)
_computing_cell_refinement 'iMosflm (Battye et al., 2011)'
_computing_data_collection 'Marccd (Doyle, 2011)'
_computing_data_reduction iMosflm
_computing_molecular_graphics 'SHELXTL (Sheldrick, 2015)'
_computing_publication_material SHELXTL
_computing_structure_refinement 'SHELXL (Sheldrick, 2015)'
_computing_structure_solution 'SHELXT (Sheldrick, 2015)'
_diffrn_ambient_temperature 100(2)
_diffrn_measured_fraction_theta_full 0.962
_diffrn_measured_fraction_theta_max 0.923
_diffrn_measurement_device_type 'Rayonix SX165 CCD'
_diffrn_measurement_method '/f scan'
_diffrn_radiation_type synchrotron
_diffrn_radiation_wavelength 0.96990
_diffrn_reflns_av_R_equivalents 0.0823
_diffrn_reflns_av_unetI/netI 0.1699
_diffrn_reflns_Laue_measured_fraction_full 0.962
_diffrn_reflns_Laue_measured_fraction_max 0.923
_diffrn_reflns_limit_h_max 12
_diffrn_reflns_limit_h_min -14
_diffrn_reflns_limit_k_max 9
_diffrn_reflns_limit_k_min -8
_diffrn_reflns_limit_l_max 13
_diffrn_reflns_limit_l_min -13
_diffrn_reflns_number 5203
_diffrn_reflns_point_group_measured_fraction_full 0.962
_diffrn_reflns_point_group_measured_fraction_max 0.923
_diffrn_reflns_theta_full 35.587
_diffrn_reflns_theta_max 38.358
_diffrn_reflns_theta_min 4.431
_exptl_absorpt_coefficient_mu 0.269
_exptl_absorpt_correction_T_max 0.990
_exptl_absorpt_correction_T_min 0.975
_exptl_absorpt_correction_type multi-scan
_exptl_absorpt_process_details 'Scala (Evans, 2006)'
_exptl_crystal_colour colourless
_exptl_crystal_density_diffrn 1.539
_exptl_crystal_description plate
_exptl_crystal_F_000 480
_exptl_crystal_size_max 0.07
_exptl_crystal_size_mid 0.05
_exptl_crystal_size_min 0.01
_refine_diff_density_max 0.299
_refine_diff_density_min -0.319
_refine_diff_density_rms 0.080
_refine_ls_extinction_coef 0.010(1)
_refine_ls_extinction_expression Fc^*^=kFc[1+0.001xFc^2^\l^3^/sin(2\q)]^-1/4^
_refine_ls_extinction_method SHELXL
_refine_ls_goodness_of_fit_ref 0.876
_refine_ls_hydrogen_treatment mixed
_refine_ls_matrix_type full
_refine_ls_number_parameters 155
_refine_ls_number_reflns 1993
_refine_ls_number_restraints 0
_refine_ls_restrained_S_all 0.876
_refine_ls_R_factor_all 0.0853
_refine_ls_R_factor_gt 0.0635
_refine_ls_shift/su_max 0.000
_refine_ls_shift/su_mean 0.000
_refine_ls_structure_factor_coef Fsqd
_refine_ls_weighting_details 'w=1/[\s^2^(Fo^2^)] where P=(Fo^2^+2Fc^2^)/3'
_refine_ls_weighting_scheme calc
_refine_ls_wR_factor_gt 0.1183
_refine_ls_wR_factor_ref 0.1342
_reflns_Friedel_coverage 0.000
_reflns_number_gt 1373
_reflns_number_total 1993
_reflns_threshold_expression 'I > 2\s(I)'
_cod_data_source_file c7gc02211e2.cif
_cod_data_source_block Ted1937
_cod_database_code 7229021
_shelx_space_group_comment
;
The symmetry employed for this shelxl refinement is uniquely defined
by the following loop, which should always be used as a source of
symmetry information in preference to the above space-group names.
They are only intended as comments.
;
_shelx_estimated_absorpt_t_min 0.980
_shelx_estimated_absorpt_t_max 0.997
_shelxl_version_number 2014/6

loop_
_space_group_symop_operation_xyz
'x, y, z'
'-x, y+1/2, -z+1/2'
'-x, -y, -z'
'x, -y-1/2, z-1/2'

loop_
_atom_site_label
_atom_site_type_symbol
_atom_site_fract_x
_atom_site_fract_y
_atom_site_fract_z
_atom_site_U_iso_or_equiv
_atom_site_adp_type
_atom_site_occupancy
_atom_site_site_symmetry_order
_atom_site_calc_flag
_atom_site_refinement_flags_posn
_atom_site_refinement_flags_adp
C1 C 0.45705(15) 0.3873(3) 0.65057(18) 0.0147(5) Uani 1 1 d . .
O1 O 0.52964(10) 0.50450(19) 0.65792(13) 0.0206(4) Uani 1 1 d . .
N2 N 0.46494(12) 0.2332(2) 0.58533(16) 0.0159(5) Uani 1 1 d . .
H2 H 0.5198(16) 0.206(3) 0.547(2) 0.019 Uiso 1 1 d . U
C3 C 0.37200(15) 0.1214(3) 0.58908(19) 0.0165(5) Uani 1 1 d . .
O3 O 0.36319(10) -0.02307(19) 0.54058(14) 0.0215(4) Uani 1 1 d . .
C3A C 0.28540(14) 0.2085(2) 0.66287(18) 0.0136(5) Uani 1 1 d . .
H3A H 0.2666 0.1314 0.7309 0.016 Uiso 1 1 calc R U
C4 C 0.17321(14) 0.2802(3) 0.59167(18) 0.0140(5) Uani 1 1 d . .
C5 C 0.20192(15) 0.3828(3) 0.47859(19) 0.0186(5) Uani 1 1 d . .
H5A H 0.1319 0.4015 0.4221 0.022 Uiso 1 1 calc R U
H5B H 0.2612 0.3211 0.4361 0.022 Uiso 1 1 calc R U
C6 C 0.24934(16) 0.5600(3) 0.5337(2) 0.0187(5) Uani 1 1 d . .
H6A H 0.3284 0.5847 0.5117 0.022 Uiso 1 1 calc R U
H6B H 0.1978 0.6595 0.5081 0.022 Uiso 1 1 calc R U
C7 C 0.24913(14) 0.5231(3) 0.66889(19) 0.0145(5) Uani 1 1 d . .
C7A C 0.34426(14) 0.3811(3) 0.71009(18) 0.0142(5) Uani 1 1 d . .
H7A H 0.3597 0.3789 0.7998 0.017 Uiso 1 1 calc R U
O8 O 0.14448(10) 0.41839(17) 0.67218(12) 0.0155(4) Uani 1 1 d . .
C9 C 0.07450(15) 0.1528(3) 0.5683(2) 0.0190(5) Uani 1 1 d . .
H9A H 0.0094 0.2125 0.5209 0.023 Uiso 1 1 calc R U
H9B H 0.0997 0.0537 0.5195 0.023 Uiso 1 1 calc R U
O9 O 0.03528(11) 0.0858(2) 0.67640(14) 0.0219(4) Uani 1 1 d . .
H9 H 0.0673(19) -0.008(4) 0.697(2) 0.033 Uiso 1 1 d . U
C10 C 0.24230(15) 0.6783(3) 0.7527(2) 0.0179(5) Uani 1 1 d . .
H10A H 0.2499 0.6365 0.8372 0.022 Uiso 1 1 calc R U
H10B H 0.3073 0.7595 0.7426 0.022 Uiso 1 1 calc R U
O10 O 0.13471(11) 0.7708(2) 0.72881(14) 0.0232(4) Uani 1 1 d . .
H10 H 0.0814(18) 0.706(3) 0.747(2) 0.035 Uiso 1 1 d . U

loop_
_atom_site_aniso_label
_atom_site_aniso_U_11
_atom_site_aniso_U_22
_atom_site_aniso_U_33
_atom_site_aniso_U_23
_atom_site_aniso_U_13
_atom_site_aniso_U_12
C1 0.0112(9) 0.0188(12) 0.0137(12) -0.0007(9) -0.0002(7) 0.0007(8)
O1 0.0145(7) 0.0222(9) 0.0253(10) -0.0029(7) 0.0026(6) -0.0055(6)
N2 0.0095(9) 0.0184(10) 0.0209(11) -0.0027(8) 0.0067(7) 0.0023(7)
C3 0.0135(10) 0.0165(12) 0.0187(13) 0.0024(9) -0.0021(8) 0.0001(8)
O3 0.0205(8) 0.0177(9) 0.0273(10) -0.0054(7) 0.0073(6) -0.0008(6)
C3A 0.0115(9) 0.0152(11) 0.0141(12) 0.0013(8) 0.0016(7) -0.0004(8)
C4 0.0126(9) 0.0151(11) 0.0145(12) -0.0028(8) 0.0019(7) -0.0001(8)
C5 0.0146(10) 0.0244(13) 0.0170(12) -0.0003(9) 0.0024(8) 0.0001(8)
C6 0.0167(10) 0.0175(12) 0.0226(13) 0.0037(9) 0.0046(8) -0.0008(8)
C7 0.0113(9) 0.0143(11) 0.0181(12) 0.0011(8) 0.0021(7) -0.0005(7)
C7A 0.0118(9) 0.0156(11) 0.0154(12) -0.0010(8) 0.0026(7) 0.0008(7)
O8 0.0115(7) 0.0164(8) 0.0194(9) -0.0030(6) 0.0051(5) -0.0007(5)
C9 0.0161(10) 0.0174(11) 0.0241(13) -0.0001(10) 0.0044(8) -0.0011(8)
O9 0.0191(8) 0.0160(9) 0.0322(10) 0.0035(7) 0.0102(6) 0.0003(6)
C10 0.0139(9) 0.0181(11) 0.0222(13) -0.0016(9) 0.0039(8) 0.0008(8)
O10 0.0172(8) 0.0168(9) 0.0367(10) 0.0007(7) 0.0087(6) 0.0023(6)

loop_
_atom_type_symbol
_atom_type_description
_atom_type_scat_dispersion_real
_atom_type_scat_dispersion_imag
_atom_type_scat_source
C C 0.0070 0.0030 'International Tables Vol C Tables 4.2.6.8 and 6.1.1.4'
H H 0.0000 0.0000 'International Tables Vol C Tables 4.2.6.8 and 6.1.1.4'
N N 0.0130 0.0070 'International Tables Vol C Tables 4.2.6.8 and 6.1.1.4'
O O 0.0210 0.0120 'International Tables Vol C Tables 4.2.6.8 and 6.1.1.4'

loop_
_geom_angle_atom_site_label_1
_geom_angle_atom_site_label_2
_geom_angle_atom_site_label_3
_geom_angle
O1 C1 N2 124.86(18)
O1 C1 C7A 127.41(18)
N2 C1 C7A 107.73(15)
C3 N2 C1 114.55(17)
C3 N2 H2 120.1(15)
C1 N2 H2 125.3(15)
O3 C3 N2 125.02(19)
O3 C3 C3A 127.02(17)
N2 C3 C3A 107.97(17)
C3 C3A C7A 105.22(14)
C3 C3A C4 116.28(16)
C7A C3A C4 101.30(14)
C3 C3A H3A 111.1
C7A C3A H3A 111.1
C4 C3A H3A 111.1
O8 C4 C9 111.15(15)
O8 C4 C5 102.69(15)
C9 C4 C5 113.80(15)
O8 C4 C3A 99.76(14)
C9 C4 C3A 116.62(16)
C5 C4 C3A 111.00(14)
C4 C5 C6 102.15(16)
C4 C5 H5A 111.3
C6 C5 H5A 111.3
C4 C5 H5B 111.3
C6 C5 H5B 111.3
H5A C5 H5B 109.2
C7 C6 C5 101.27(16)
C7 C6 H6A 111.5
C5 C6 H6A 111.5
C7 C6 H6B 111.5
C5 C6 H6B 111.5
H6A C6 H6B 109.3
O8 C7 C10 108.61(15)
O8 C7 C6 101.79(13)
C10 C7 C6 117.98(18)
O8 C7 C7A 100.36(14)
C10 C7 C7A 115.46(15)
C6 C7 C7A 110.16(16)
C1 C7A C3A 104.31(16)
C1 C7A C7 117.21(16)
C3A C7A C7 101.98(12)
C1 C7A H7A 110.9
C3A C7A H7A 110.9
C7 C7A H7A 110.9
C4 O8 C7 98.10(13)
O9 C9 C4 112.54(16)
O9 C9 H9A 109.1
C4 C9 H9A 109.1
O9 C9 H9B 109.1
C4 C9 H9B 109.1
H9A C9 H9B 107.8
C9 O9 H9 112.2(18)
O10 C10 C7 111.32(14)
O10 C10 H10A 109.4
C7 C10 H10A 109.4
O10 C10 H10B 109.4
C7 C10 H10B 109.4
H10A C10 H10B 108.0
C10 O10 H10 108.5(16)

loop_
_geom_bond_atom_site_label_1
_geom_bond_atom_site_label_2
_geom_bond_distance
C1 O1 1.224(2)
C1 N2 1.388(3)
C1 C7A 1.523(3)
N2 C3 1.378(2)
N2 H2 0.83(2)
C3 O3 1.225(2)
C3 C3A 1.511(3)
C3A C7A 1.550(3)
C3A C4 1.558(2)
C3A H3A 1.0000
C4 O8 1.442(2)
C4 C9 1.504(2)
C4 C5 1.546(3)
C5 C6 1.560(3)
C5 H5A 0.9900
C5 H5B 0.9900
C6 C7 1.534(3)
C6 H6A 0.9900
C6 H6B 0.9900
C7 O8 1.456(2)
C7 C10 1.513(3)
C7 C7A 1.581(2)
C7A H7A 1.0000
C9 O9 1.423(3)
C9 H9A 0.9900
C9 H9B 0.9900
O9 H9 0.83(3)
C10 O10 1.436(2)
C10 H10A 0.9900
C10 H10B 0.9900
O10 H10 0.83(2)

loop_
_geom_hbond_atom_site_label_D
_geom_hbond_atom_site_label_H
_geom_hbond_atom_site_label_A
_geom_hbond_distance_DH
_geom_hbond_distance_HA
_geom_hbond_distance_DA
_geom_hbond_angle_DHA
_geom_hbond_site_symmetry_A
N2 H2 O3 0.83(2) 2.23(2) 3.006(2) 156(2) 3_656
O9 H9 O10 0.83(3) 1.87(3) 2.701(2) 174(3) 1_545
O10 H10 O9 0.83(2) 1.90(3) 2.717(2) 167(3) 2_556

loop_
_geom_torsion_atom_site_label_1
_geom_torsion_atom_site_label_2
_geom_torsion_atom_site_label_3
_geom_torsion_atom_site_label_4
_geom_torsion
O1 C1 N2 C3 -179.24(17)
C7A C1 N2 C3 1.2(2)
C1 N2 C3 O3 -177.91(18)
C1 N2 C3 C3A 1.9(2)
O3 C3 C3A C7A 175.72(19)
N2 C3 C3A C7A -4.1(2)
O3 C3 C3A C4 -73.1(3)
N2 C3 C3A C4 107.05(17)
C3 C3A C4 O8 -153.20(16)
C7A C3A C4 O8 -39.79(17)
C3 C3A C4 C9 87.1(2)
C7A C3A C4 C9 -159.51(17)
C3 C3A C4 C5 -45.5(2)
C7A C3A C4 C5 67.96(19)
O8 C4 C5 C6 29.75(16)
C9 C4 C5 C6 149.99(15)
C3A C4 C5 C6 -76.07(18)
C4 C5 C6 C7 4.45(17)
C5 C6 C7 O8 -36.99(17)
C5 C6 C7 C10 -155.67(15)
C5 C6 C7 C7A 68.80(16)
O1 C1 C7A C3A 176.79(17)
N2 C1 C7A C3A -3.66(19)
O1 C1 C7A C7 65.0(2)
N2 C1 C7A C7 -115.50(17)
C3 C3A C7A C1 4.62(18)
C4 C3A C7A C1 -116.87(15)
C3 C3A C7A C7 127.06(16)
C4 C3A C7A C7 5.57(18)
O8 C7 C7A C1 143.02(16)
C10 C7 C7A C1 -100.5(2)
C6 C7 C7A C1 36.3(2)
O8 C7 C7A C3A 29.87(18)
C10 C7 C7A C3A 146.37(17)
C6 C7 C7A C3A -76.89(18)
C9 C4 O8 C7 -175.68(14)
C5 C4 O8 C7 -53.63(14)
C3A C4 O8 C7 60.67(15)
C10 C7 O8 C4 -177.92(15)
C6 C7 O8 C4 56.91(16)
C7A C7 O8 C4 -56.41(15)
O8 C4 C9 O9 -53.2(2)
C5 C4 C9 O9 -168.55(16)
C3A C4 C9 O9 60.2(2)
O8 C7 C10 O10 -51.0(2)
C6 C7 C10 O10 64.0(2)
C7A C7 C10 O10 -162.74(16)
